data_7216212
loop_
_publ_author_name
'Thomas, Lynne H.'
'Klapwijk, Anneke R.'
'Wales, Craig'
'Wilson, Chick C.'

_publ_section_title
;
 Intermolecular hydrogen transfer and solubility tuning in multi-component
 molecular crystals of the API piroxicam
;
_journal_issue 26
_journal_name_full CrystEngComm
_journal_page_first 5924
_journal_paper_doi 10.1039/c4ce00246f
_journal_volume 16
_journal_year 2014
_chemical_formula_moiety 'C15 H14 N3 O4 S, C6 H Cl2 O4'
_chemical_formula_sum 'C21 H15 Cl2 N3 O8 S'
_chemical_formula_weight 540.32
_chemical_name_systematic
;
 ?
;
_space_group_IT_number 2
_symmetry_cell_setting triclinic
_symmetry_space_group_name_Hall '-P 1'
_symmetry_space_group_name_H-M 'P -1'
_atom_sites_solution_hydrogens difmap
_atom_sites_solution_primary direct
_atom_sites_solution_secondary difmap
_audit_creation_method SHELXL-97
_cell_angle_alpha 89.228(2)
_cell_angle_beta 75.765(2)
_cell_angle_gamma 70.977(2)
_cell_formula_units_Z 2
_cell_length_a 9.1504(4)
_cell_length_b 10.9678(4)
_cell_length_c 11.7747(5)
_cell_measurement_reflns_used 30881
_cell_measurement_temperature 100(2)
_cell_measurement_theta_max 61.26
_cell_measurement_theta_min 1
_cell_volume 1080.00(8)
_computing_cell_refinement 'Bruker APEX2 (2009)'
_computing_data_collection 'Bruker APEX2 (2009)'
_computing_data_reduction 'Bruker APEX2 (2009)'
_computing_structure_refinement 'SHELXL-97 (Sheldrick, 2008)'
_computing_structure_solution 'SHELXS-97 (Sheldrick, 2008)'
_diffrn_ambient_temperature 100(2)
_diffrn_measured_fraction_theta_full 0.997
_diffrn_measured_fraction_theta_max 0.998
_diffrn_measurement_device_type 'Bruker Apex II CCD'
_diffrn_measurement_method 'CCD; rotation images'
_diffrn_radiation_monochromator graphite
_diffrn_radiation_source 'fine-focus sealed tube'
_diffrn_radiation_type MoK\a
_diffrn_radiation_wavelength 0.71073
_diffrn_reflns_av_R_equivalents 0.0665
_diffrn_reflns_av_sigmaI/netI 0.0593
_diffrn_reflns_limit_h_max 13
_diffrn_reflns_limit_h_min -11
_diffrn_reflns_limit_k_max 15
_diffrn_reflns_limit_k_min -15
_diffrn_reflns_limit_l_max 16
_diffrn_reflns_limit_l_min -10
_diffrn_reflns_number 30881
_diffrn_reflns_theta_full 30.56
_diffrn_reflns_theta_max 30.56
_diffrn_reflns_theta_min 1.79
_exptl_absorpt_coefficient_mu 0.455
_exptl_absorpt_correction_T_max 1
_exptl_absorpt_correction_T_min 0.8970
_exptl_absorpt_correction_type multi-scan
_exptl_absorpt_process_details 'SADABS (Blessing, 1997)'
_exptl_crystal_colour purple
_exptl_crystal_density_diffrn 1.662
_exptl_crystal_density_method 'not measured'
_exptl_crystal_description plates
_exptl_crystal_F_000 552
_refine_diff_density_max 0.524
_refine_diff_density_min -0.320
_refine_diff_density_rms 0.073
_refine_ls_extinction_method none
_refine_ls_goodness_of_fit_ref 0.945
_refine_ls_hydrogen_treatment refall
_refine_ls_matrix_type full
_refine_ls_number_parameters 376
_refine_ls_number_reflns 6607
_refine_ls_number_restraints 0
_refine_ls_restrained_S_all 0.945
_refine_ls_R_factor_all 0.0586
_refine_ls_R_factor_gt 0.0376
_refine_ls_shift/su_max 0.000
_refine_ls_shift/su_mean 0.000
_refine_ls_structure_factor_coef Fsqd
_refine_ls_weighting_details 'calc w=1/[\s^2^(Fo^2^)+(0.0459P)^2^+0.0000P] where P=(Fo^2^+2Fc^2^)/3'
_refine_ls_weighting_scheme calc
_refine_ls_wR_factor_gt 0.0844
_refine_ls_wR_factor_ref 0.0909
_reflns_number_gt 4819
_reflns_number_total 6607
_reflns_threshold_expression >2sigma(I)
_cod_data_source_file c4ce00246f2.cif
_cod_data_source_block shelxl
_cod_depositor_comments 'Adding full bibliography for 7216204--7216215.cif.'
_cod_original_sg_symbol_H-M P-1
_cod_database_code 7216212

loop_
_symmetry_equiv_pos_as_xyz
'x, y, z'
'-x, -y, -z'

loop_
_atom_site_label
_atom_site_type_symbol
_atom_site_fract_x
_atom_site_fract_y
_atom_site_fract_z
_atom_site_U_iso_or_equiv
_atom_site_adp_type
_atom_site_occupancy
_atom_site_symmetry_multiplicity
_atom_site_calc_flag
H5 H 0.036(2) -0.2979(16) -0.0690(15) 0.013(4) Uiso 1 1 d
H4 H 0.173(2) -0.4782(17) 0.0184(15) 0.014(4) Uiso 1 1 d
H1 H 0.091(2) -0.1074(17) -0.0560(15) 0.018(5) Uiso 1 1 d
H2 H 0.289(2) -0.1070(17) 0.0346(15) 0.019(5) Uiso 1 1 d
H12 H 0.896(3) -0.0186(19) 0.2722(17) 0.031(6) Uiso 1 1 d
H10 H 1.059(3) -0.425(2) 0.4283(17) 0.031(5) Uiso 1 1 d
H13 H 1.148(3) -0.2584(18) 0.4798(17) 0.029(5) Uiso 1 1 d
H6 H 0.486(3) -0.371(2) 0.1683(18) 0.031(6) Uiso 1 1 d
H3 H 0.347(3) -0.473(2) 0.112(2) 0.049(7) Uiso 1 1 d
H15 H 0.391(3) -0.010(2) 0.430(2) 0.051(7) Uiso 1 1 d
H11 H 0.673(3) -0.070(2) 0.110(2) 0.051(8) Uiso 1 1 d
H7 H 0.450(3) -0.290(2) 0.3828(19) 0.044(7) Uiso 1 1 d
H14 H 1.081(3) -0.057(2) 0.3909(19) 0.041(6) Uiso 1 1 d
H8 H 0.569(3) -0.282(2) 0.449(2) 0.055(7) Uiso 1 1 d
H9 H 0.551(3) -0.419(2) 0.424(2) 0.052(7) Uiso 1 1 d
Cl1 Cl 0.69648(5) 0.29005(4) 0.33008(3) 0.01773(9) Uani 1 1 d
S1 S 0.85476(5) -0.43935(4) 0.28611(4) 0.01725(9) Uani 1 1 d
Cl2 Cl 0.14024(5) 0.13058(4) 0.21357(4) 0.02280(10) Uani 1 1 d
O3 O 0.27460(15) 0.33276(11) 0.10990(9) 0.0187(2) Uani 1 1 d
O4 O 0.47726(14) 0.42674(10) 0.18146(9) 0.0172(2) Uani 1 1 d
O2 O 0.57799(15) 0.07271(11) 0.41673(9) 0.0179(2) Uani 1 1 d
O1 O 0.33596(16) 0.01180(11) 0.38004(10) 0.0195(3) Uani 1 1 d
O7 O 0.51479(15) -0.11907(10) 0.08703(10) 0.0196(3) Uani 1 1 d
O8 O 0.74141(16) -0.07114(11) 0.14339(10) 0.0199(3) Uani 1 1 d
C5 C 0.5444(2) 0.24883(14) 0.29678(13) 0.0139(3) Uani 1 1 d
N3 N 0.66978(17) -0.35842(12) 0.28138(11) 0.0141(3) Uani 1 1 d
N1 N 0.30042(17) -0.39727(12) 0.07172(11) 0.0140(3) Uani 1 1 d
N2 N 0.46048(17) -0.30465(13) 0.13900(11) 0.0146(3) Uani 1 1 d
O6 O 0.94179(16) -0.48913(11) 0.16883(11) 0.0235(3) Uani 1 1 d
C2 C 0.2927(2) 0.17140(14) 0.24513(13) 0.0150(3) Uani 1 1 d
C4 C 0.4587(2) 0.32456(14) 0.22357(12) 0.0138(3) Uani 1 1 d
C6 C 0.5080(2) 0.14180(14) 0.34852(12) 0.0136(3) Uani 1 1 d
O5 O 0.85063(17) -0.52477(11) 0.37896(11) 0.0266(3) Uani 1 1 d
C13 C 0.6581(2) -0.24911(14) 0.21077(13) 0.0142(3) Uani 1 1 d
C3 C 0.3344(2) 0.27800(14) 0.18657(13) 0.0141(3) Uani 1 1 d
C1 C 0.3719(2) 0.10799(14) 0.32304(13) 0.0146(3) Uani 1 1 d
C20 C 0.9311(2) -0.10167(16) 0.30135(14) 0.0189(3) Uani 1 1 d
C15 C 0.8700(2) -0.19707(15) 0.27791(13) 0.0160(3) Uani 1 1 d
C9 C 0.3423(2) -0.29084(14) 0.07993(13) 0.0143(3) Uani 1 1 d
C16 C 0.9211(2) -0.31653(15) 0.32568(14) 0.0179(3) Uani 1 1 d
C12 C 0.5411(2) -0.21839(14) 0.14077(13) 0.0153(3) Uani 1 1 d
C10 C 0.2649(2) -0.17918(15) 0.03196(14) 0.0172(3) Uani 1 1 d
C8 C 0.1895(2) -0.40019(15) 0.01619(13) 0.0160(3) Uani 1 1 d
C11 C 0.1494(2) -0.18143(15) -0.02397(14) 0.0177(3) Uani 1 1 d
C14 C 0.7515(2) -0.17341(14) 0.20848(13) 0.0148(3) Uani 1 1 d
C7 C 0.1099(2) -0.29248(15) -0.03264(14) 0.0173(3) Uani 1 1 d
C21 C 0.5463(3) -0.33659(19) 0.39372(15) 0.0232(4) Uani 1 1 d
C17 C 1.0234(2) -0.33961(18) 0.39958(16) 0.0239(4) Uani 1 1 d
C19 C 1.0354(2) -0.12452(17) 0.37376(15) 0.0221(4) Uani 1 1 d
C18 C 1.0798(2) -0.24188(18) 0.42339(16) 0.0255(4) Uani 1 1 d

loop_
_atom_site_aniso_label
_atom_site_aniso_U_11
_atom_site_aniso_U_22
_atom_site_aniso_U_33
_atom_site_aniso_U_23
_atom_site_aniso_U_13
_atom_site_aniso_U_12
Cl1 0.0183(2) 0.02213(19) 0.01926(17) 0.00724(14) -0.00876(15) -0.01260(16)
S1 0.0187(2) 0.01394(18) 0.02485(19) 0.00614(15) -0.01199(17) -0.00843(16)
Cl2 0.0250(2) 0.0227(2) 0.0328(2) 0.01266(16) -0.02020(19) -0.01489(17)
O3 0.0214(7) 0.0169(5) 0.0197(5) 0.0071(4) -0.0105(5) -0.0053(5)
O4 0.0189(7) 0.0136(5) 0.0225(5) 0.0086(4) -0.0089(5) -0.0074(5)
O2 0.0205(7) 0.0184(6) 0.0195(5) 0.0096(4) -0.0112(5) -0.0084(5)
O1 0.0253(7) 0.0188(6) 0.0244(6) 0.0128(5) -0.0157(5) -0.0142(5)
O7 0.0241(7) 0.0152(5) 0.0245(6) 0.0080(4) -0.0121(5) -0.0091(5)
O8 0.0252(7) 0.0161(6) 0.0250(6) 0.0089(5) -0.0120(5) -0.0118(5)
C5 0.0142(8) 0.0157(7) 0.0149(6) 0.0033(5) -0.0062(6) -0.0073(6)
N3 0.0148(7) 0.0143(6) 0.0154(6) 0.0049(5) -0.0058(5) -0.0066(5)
N1 0.0165(7) 0.0132(6) 0.0140(6) 0.0047(5) -0.0064(5) -0.0055(5)
N2 0.0176(7) 0.0127(6) 0.0173(6) 0.0064(5) -0.0095(5) -0.0065(5)
O6 0.0196(7) 0.0166(6) 0.0344(7) -0.0027(5) -0.0075(6) -0.0054(5)
C2 0.0152(8) 0.0148(7) 0.0190(7) 0.0039(6) -0.0089(6) -0.0072(6)
C4 0.0142(8) 0.0120(7) 0.0138(6) 0.0024(5) -0.0026(6) -0.0033(6)
C6 0.0146(8) 0.0151(7) 0.0126(6) 0.0023(5) -0.0050(6) -0.0058(6)
O5 0.0337(8) 0.0233(6) 0.0393(7) 0.0195(5) -0.0266(7) -0.0193(6)
C13 0.0163(8) 0.0129(7) 0.0145(6) 0.0030(5) -0.0053(6) -0.0055(6)
C3 0.0138(8) 0.0120(7) 0.0151(6) 0.0015(5) -0.0041(6) -0.0024(6)
C1 0.0164(8) 0.0123(7) 0.0169(7) 0.0036(5) -0.0053(6) -0.0063(6)
C20 0.0230(9) 0.0171(8) 0.0208(7) 0.0040(6) -0.0066(7) -0.0116(7)
C15 0.0171(8) 0.0173(7) 0.0159(7) 0.0021(6) -0.0044(6) -0.0084(6)
C9 0.0157(8) 0.0143(7) 0.0139(6) 0.0022(5) -0.0048(6) -0.0057(6)
C16 0.0210(9) 0.0184(8) 0.0205(7) 0.0052(6) -0.0094(7) -0.0118(7)
C12 0.0182(9) 0.0134(7) 0.0158(7) 0.0020(6) -0.0049(6) -0.0067(6)
C10 0.0221(9) 0.0123(7) 0.0189(7) 0.0032(6) -0.0090(7) -0.0053(6)
C8 0.0186(9) 0.0148(7) 0.0165(7) 0.0027(6) -0.0062(6) -0.0070(6)
C11 0.0211(9) 0.0141(7) 0.0179(7) 0.0037(6) -0.0091(7) -0.0029(7)
C14 0.0181(8) 0.0121(7) 0.0151(7) 0.0023(5) -0.0050(6) -0.0058(6)
C7 0.0185(9) 0.0190(8) 0.0169(7) 0.0037(6) -0.0096(6) -0.0057(7)
C21 0.0261(11) 0.0261(9) 0.0159(7) 0.0040(7) -0.0013(7) -0.0096(8)
C17 0.0280(10) 0.0259(9) 0.0282(8) 0.0127(7) -0.0163(8) -0.0167(8)
C19 0.0256(10) 0.0260(9) 0.0223(8) 0.0020(7) -0.0080(7) -0.0171(8)
C18 0.0289(11) 0.0344(10) 0.0255(8) 0.0096(7) -0.0157(8) -0.0209(8)

loop_
_atom_type_symbol
_atom_type_description
_atom_type_scat_dispersion_real
_atom_type_scat_dispersion_imag
_atom_type_scat_source
C C 0.0033 0.0016 'International Tables Vol C Tables 4.2.6.8 and 6.1.1.4'
H H 0.0000 0.0000 'International Tables Vol C Tables 4.2.6.8 and 6.1.1.4'
N N 0.0061 0.0033 'International Tables Vol C Tables 4.2.6.8 and 6.1.1.4'
O O 0.0106 0.0060 'International Tables Vol C Tables 4.2.6.8 and 6.1.1.4'
S S 0.1246 0.1234 'International Tables Vol C Tables 4.2.6.8 and 6.1.1.4'
Cl Cl 0.1484 0.1585 'International Tables Vol C Tables 4.2.6.8 and 6.1.1.4'

loop_
_geom_angle_atom_site_label_1
_geom_angle_atom_site_label_2
_geom_angle_atom_site_label_3
_geom_angle
O6 S1 O5 120.23(8)
O6 S1 N3 106.70(7)
O5 S1 N3 108.85(8)
O6 S1 C16 108.55(8)
O5 S1 C16 108.65(7)
N3 S1 C16 102.40(7)
C1 O1 H15 108.4(18)
C14 O8 H11 104.3(18)
C4 C5 C6 122.47(14)
C4 C5 Cl1 118.99(12)
C6 C5 Cl1 118.49(11)
C13 N3 C21 115.85(13)
C13 N3 S1 113.18(11)
C21 N3 S1 116.12(11)
C8 N1 C9 122.44(14)
C8 N1 H3 118.7(14)
C9 N1 H3 118.7(14)
C12 N2 C9 125.20(14)
C12 N2 H6 119.8(16)
C9 N2 H6 114.7(16)
C1 C2 C3 120.28(14)
C1 C2 Cl2 121.44(13)
C3 C2 Cl2 118.28(11)
O4 C4 C5 125.67(15)
O4 C4 C3 116.72(12)
C5 C4 C3 117.57(14)
O2 C6 C5 125.22(14)
O2 C6 C1 115.99(14)
C5 C6 C1 118.78(12)
C14 C13 N3 122.16(13)
C14 C13 C12 119.54(14)
N3 C13 C12 118.29(14)
O3 C3 C2 123.02(14)
O3 C3 C4 118.31(14)
C2 C3 C4 118.67(12)
O1 C1 C2 122.32(15)
O1 C1 C6 116.29(12)
C2 C1 C6 121.39(14)
C19 C20 C15 120.26(16)
C19 C20 H12 119.7(12)
C15 C20 H12 120.0(12)
C20 C15 C16 118.14(14)
C20 C15 C14 121.76(14)
C16 C15 C14 120.07(14)
N1 C9 C10 118.92(14)
N1 C9 N2 115.12(13)
C10 C9 N2 125.95(15)
C17 C16 C15 121.95(15)
C17 C16 S1 120.59(13)
C15 C16 S1 117.44(11)
O7 C12 N2 121.99(14)
O7 C12 C13 121.36(15)
N2 C12 C13 116.65(13)
C11 C10 C9 118.75(15)
C11 C10 H2 119.2(11)
C9 C10 H2 122.0(11)
N1 C8 C7 120.79(15)
N1 C8 H4 112.5(11)
C7 C8 H4 126.7(11)
C10 C11 C7 121.27(15)
C10 C11 H1 122.1(11)
C7 C11 H1 116.6(11)
O8 C14 C13 122.71(14)
O8 C14 C15 114.64(14)
C13 C14 C15 122.65(14)
C8 C7 C11 117.80(15)
C8 C7 H5 118.4(11)
C11 C7 H5 123.8(11)
N3 C21 H7 109.7(15)
N3 C21 H8 108.5(17)
H7 C21 H8 105.2(19)
N3 C21 H9 108.6(15)
H7 C21 H9 114(2)
H8 C21 H9 110.6(19)
C18 C17 C16 118.62(16)
C18 C17 H10 121.8(12)
C16 C17 H10 119.5(12)
C18 C19 C20 120.56(16)
C18 C19 H14 118.3(12)
C20 C19 H14 121.1(12)
C19 C18 C17 120.40(16)
C19 C18 H13 122.1(12)
C17 C18 H13 117.5(12)

loop_
_geom_bond_atom_site_label_1
_geom_bond_atom_site_label_2
_geom_bond_distance
Cl1 C5 1.7254(16)
S1 O6 1.4266(13)
S1 O5 1.4316(12)
S1 N3 1.6498(14)
S1 C16 1.7573(16)
Cl2 C2 1.7179(16)
O3 C3 1.2204(17)
O4 C4 1.2641(18)
O2 C6 1.2447(17)
O1 C1 1.3304(19)
O1 H15 0.85(2)
O7 C12 1.2371(18)
O8 C14 1.3409(19)
O8 H11 0.81(3)
C5 C4 1.392(2)
C5 C6 1.413(2)
N3 C13 1.4399(19)
N3 C21 1.477(2)
N1 C8 1.344(2)
N1 C9 1.353(2)
N1 H3 0.98(2)
N2 C12 1.379(2)
N2 C9 1.3918(19)
N2 H6 0.79(2)
C2 C1 1.353(2)
C2 C3 1.459(2)
C4 C3 1.540(2)
C6 C1 1.506(2)
C13 C14 1.368(2)
C13 C12 1.460(2)
C20 C19 1.392(2)
C20 C15 1.396(2)
C20 H12 0.95(2)
C15 C16 1.401(2)
C15 C14 1.469(2)
C9 C10 1.390(2)
C16 C17 1.392(2)
C10 C11 1.382(2)
C10 H2 0.893(19)
C8 C7 1.372(2)
C8 H4 0.913(19)
C11 C7 1.390(2)
C11 H1 0.945(17)
C7 H5 0.899(18)
C21 H7 0.91(2)
C21 H8 0.99(2)
C21 H9 0.96(3)
C17 C18 1.391(2)
C17 H10 0.97(2)
C19 C18 1.385(2)
C19 H14 1.00(2)
C18 H13 0.997(19)

loop_
_geom_hbond_atom_site_label_D
_geom_hbond_atom_site_label_H
_geom_hbond_atom_site_label_A
_geom_hbond_distance_DH
_geom_hbond_distance_HA
_geom_hbond_distance_DA
_geom_hbond_angle_DHA
_geom_hbond_site_symmetry_A
N1 H3 O4 0.98(2) 1.70(2) 2.6342(16) 158(2) 1_545
N1 H3 O3 0.98(2) 2.43(2) 3.0649(18) 121.9(17) 1_545
N2 H6 O4 0.79(2) 2.25(2) 2.9422(17) 146.9(19) 1_545
O1 H15 O2 0.85(2) 1.98(2) 2.7562(15) 152(3) 2_656
O8 H11 O7 0.81(3) 1.78(3) 2.5325(17) 153(3) .
